data_4131800
loop_
_publ_author_name
'Torre, Cristina de la'
'Toscani, Anita'
'Mar\'in-Hern\'andez, Cristina'
'Robson, Jonathan A.'
'Terencio, Mar\'ia Carmen'
'White, Andrew J. P.'
'Alcaraz, Mar\'ia Jos\'e'
'Wilton-Ely, James D E T'
'Mart\'inez-M\'a\~nez, Ram\'on'
'Sancen\'on, F\'elix'

_publ_section_title
;
 Ex Vivo Tracking of Endogenous CO with a Ruthenium(II) Complex.
;
_journal_issue 51
_journal_name_full 'Journal of the American Chemical Society'
_journal_page_first 18484
_journal_page_last 18487
_journal_paper_doi 10.1021/jacs.7b11158
_journal_volume 139
_journal_year 2017
_chemical_formula_moiety 'C54 H41 Cl O2 P2 Ru, C H2 Cl2'
_chemical_formula_sum 'C55 H43 Cl3 O2 P2 Ru'
_chemical_formula_weight 1005.25
_space_group_crystal_system triclinic
_space_group_IT_number 2
_space_group_name_Hall '-P 1'
_space_group_name_H-M_alt 'P -1'
_atom_sites_solution_hydrogens geom
_audit_creation_method SHELXL-2014/7
_cell_angle_alpha 82.763(4)
_cell_angle_beta 77.136(4)
_cell_angle_gamma 88.273(4)
_cell_formula_units_Z 2
_cell_length_a 10.4363(5)
_cell_length_b 14.9450(8)
_cell_length_c 15.1451(8)
_cell_measurement_reflns_used 5299
_cell_measurement_temperature 173(2)
_cell_measurement_theta_max 27.8480
_cell_measurement_theta_min 2.8450
_cell_volume 2284.5(2)
_computing_cell_refinement 'CrysAlisPro, Agilent Technologies'
_computing_data_collection 'CrysAlisPro, Agilent Technologies'
_computing_data_reduction 'CrysAlisPro, Agilent Technologies'
_computing_molecular_graphics 'Bruker SHELXTL'
_computing_publication_material 'CIFTAB-2014 (Sheldrick, 2014)'
_computing_structure_refinement 'SHELXL-2014/7 (Sheldrick, 2014)'
_computing_structure_solution 'SHELXS-2013 (Sheldrick, 2013)'
_diffrn_ambient_temperature 173(2)
_diffrn_detector_area_resol_mean 16.0382
_diffrn_measured_fraction_theta_full 0.982
_diffrn_measured_fraction_theta_max 0.798
_diffrn_measurement_device_type 'Agilent Xcalibur 3 E'
_diffrn_measurement_method 'omega scans'
_diffrn_radiation_type MoK\a
_diffrn_radiation_wavelength 0.71073
_diffrn_reflns_av_R_equivalents 0.0275
_diffrn_reflns_av_unetI/netI 0.0548
_diffrn_reflns_Laue_measured_fraction_full 0.982
_diffrn_reflns_Laue_measured_fraction_max 0.798
_diffrn_reflns_limit_h_max 9
_diffrn_reflns_limit_h_min -13
_diffrn_reflns_limit_k_max 18
_diffrn_reflns_limit_k_min -19
_diffrn_reflns_limit_l_max 16
_diffrn_reflns_limit_l_min -18
_diffrn_reflns_number 13202
_diffrn_reflns_point_group_measured_fraction_full 0.982
_diffrn_reflns_point_group_measured_fraction_max 0.798
_diffrn_reflns_theta_full 25.242
_diffrn_reflns_theta_max 28.162
_diffrn_reflns_theta_min 2.430
_diffrn_source 'Enhance (Mo) X-ray Source'
_exptl_absorpt_coefficient_mu 0.632
_exptl_absorpt_correction_T_max 0.946
_exptl_absorpt_correction_T_min 0.848
_exptl_absorpt_correction_type analytical
_exptl_absorpt_process_details
; 
CrysAlisPro, Agilent Technologies, 
Version 1.171.37.35 (release 13-08-2014 CrysAlis171 .NET) 
(compiled Aug 13 2014,18:06:01) 
Analytical numeric absorption correction using a multifaceted crystal 
model based on expressions derived by R.C. Clark & J.S. Reid. 
(Clark, R. C. & Reid, J. S. (1995). Acta Cryst. A51, 887-897) 
Empirical absorption correction using spherical harmonics, 
implemented in SCALE3 ABSPACK scaling algorithm. 
;
_exptl_crystal_colour Colourless
_exptl_crystal_density_diffrn 1.461
_exptl_crystal_description 'tabular needles'
_exptl_crystal_F_000 1028
_exptl_crystal_size_max 0.39
_exptl_crystal_size_mid 0.30
_exptl_crystal_size_min 0.08
_refine_diff_density_max 0.366
_refine_diff_density_min -0.428
_refine_diff_density_rms 0.071
_refine_ls_extinction_coef 0.0033(3)
_refine_ls_extinction_expression Fc^*^=kFc[1+0.001xFc^2^\l^3^/sin(2\q)]^-1/4^
_refine_ls_extinction_method 'SHELXL-2014/7 (Sheldrick 2014'
_refine_ls_goodness_of_fit_ref 1.035
_refine_ls_hydrogen_treatment constr
_refine_ls_matrix_type full
_refine_ls_number_parameters 569
_refine_ls_number_reflns 8946
_refine_ls_number_restraints 0
_refine_ls_restrained_S_all 1.035
_refine_ls_R_factor_all 0.0454
_refine_ls_R_factor_gt 0.0348
_refine_ls_shift/su_max 0.001
_refine_ls_shift/su_mean 0.000
_refine_ls_structure_factor_coef Fsqd
_refine_ls_weighting_details 'w=1/[\s^2^(Fo^2^)+(0.0221P)^2^+1.1397P] where P=(Fo^2^+2Fc^2^)/3'
_refine_ls_weighting_scheme calc
_refine_ls_wR_factor_gt 0.0714
_refine_ls_wR_factor_ref 0.0780
_reflns_Friedel_coverage 0.000
_reflns_number_gt 7592
_reflns_number_total 8946
_reflns_threshold_expression 'I > 2\s(I)'
_cod_data_source_file ja7b11158_si_002.cif
_cod_data_source_block 7-CO
_cod_original_cell_volume 2284.6(2)
_cod_database_code 4131800
_shelx_shelxl_version_number 2014/7
_shelx_space_group_comment
; 
The symmetry employed for this shelxl refinement is uniquely defined 
by the following loop, which should always be used as a source of 
symmetry information in preference to the above space-group names. 
They are only intended as comments. 
;

loop_
_space_group_symop_operation_xyz
'x, y, z'
'-x, -y, -z'

loop_
_atom_site_label
_atom_site_type_symbol
_atom_site_fract_x
_atom_site_fract_y
_atom_site_fract_z
_atom_site_U_iso_or_equiv
_atom_site_adp_type
_atom_site_occupancy
_atom_site_site_symmetry_order
_atom_site_calc_flag
_atom_site_refinement_flags_posn
_atom_site_refinement_flags_adp
Ru1 Ru 0.72120(2) 0.32474(2) 0.33617(2) 0.01464(7) Uani 1 1 d . .
Cl1 Cl 0.91006(6) 0.42814(4) 0.30873(4) 0.02245(15) Uani 1 1 d . .
P1 P 0.68823(6) 0.37944(4) 0.18684(4) 0.01541(14) Uani 1 1 d . .
C1 C 0.8433(2) 0.22363(16) 0.27436(15) 0.0180(5) Uani 1 1 d . .
H1A H 0.9335 0.2395 0.2543 0.022 Uiso 1 1 calc R U
P2 P 0.76623(6) 0.26245(4) 0.48095(4) 0.01584(14) Uani 1 1 d . .
C2 C 0.8146(3) 0.14143(17) 0.25892(17) 0.0222(6) Uani 1 1 d . .
H2A H 0.7245 0.1247 0.2746 0.027 Uiso 1 1 calc R U
C3 C 0.9096(3) 0.07402(17) 0.21981(17) 0.0228(6) Uani 1 1 d . .
C4 C 1.0311(3) 0.06572(18) 0.24002(18) 0.0255(6) Uani 1 1 d . .
H4A H 1.0527 0.1048 0.2794 0.031 Uiso 1 1 calc R U
C5 C 1.1267(3) 0.00164(18) 0.20521(18) 0.0285(6) Uani 1 1 d . .
C6 C 1.2503(3) -0.0038(2) 0.2298(2) 0.0375(8) Uani 1 1 d . .
H6A H 1.2692 0.0355 0.2699 0.045 Uiso 1 1 calc R U
C7 C 1.3424(3) -0.0650(2) 0.1964(2) 0.0477(9) Uani 1 1 d . .
H7A H 1.4247 -0.0685 0.2136 0.057 Uiso 1 1 calc R U
C8 C 1.3156(3) -0.1224(2) 0.1369(2) 0.0504(9) Uani 1 1 d . .
H8A H 1.3807 -0.1640 0.1127 0.061 Uiso 1 1 calc R U
C9 C 1.1957(3) -0.1192(2) 0.1132(2) 0.0427(8) Uani 1 1 d . .
H9A H 1.1787 -0.1594 0.0733 0.051 Uiso 1 1 calc R U
C10 C 1.0975(3) -0.05747(18) 0.14670(18) 0.0290(7) Uani 1 1 d . .
C11 C 0.9684(3) -0.05244(17) 0.12507(17) 0.0264(6) Uani 1 1 d . .
C12 C 0.9321(3) -0.1108(2) 0.06843(19) 0.0360(7) Uani 1 1 d . .
H12A H 0.9934 -0.1543 0.0438 0.043 Uiso 1 1 calc R U
C13 C 0.8110(3) -0.1060(2) 0.0483(2) 0.0410(8) Uani 1 1 d . .
H13A H 0.7888 -0.1464 0.0104 0.049 Uiso 1 1 calc R U
C14 C 0.7198(3) -0.0426(2) 0.0829(2) 0.0393(8) Uani 1 1 d . .
H14A H 0.6356 -0.0394 0.0684 0.047 Uiso 1 1 calc R U
C15 C 0.7515(3) 0.01560(19) 0.13804(19) 0.0307(7) Uani 1 1 d . .
H15A H 0.6886 0.0589 0.1613 0.037 Uiso 1 1 calc R U
C16 C 0.8760(3) 0.01249(17) 0.16101(17) 0.0238(6) Uani 1 1 d . .
C17 C 0.5968(3) 0.41309(18) 0.39321(17) 0.0228(6) Uani 1 1 d . .
O17 O 0.5118(2) 0.45541(16) 0.42488(14) 0.0442(6) Uani 1 1 d . .
C18 C 0.5825(3) 0.24554(17) 0.35387(16) 0.0197(5) Uani 1 1 d . .
O18 O 0.49613(18) 0.19704(13) 0.36466(12) 0.0296(5) Uani 1 1 d . .
C19 C 0.6457(2) 0.49933(17) 0.16537(16) 0.0182(5) Uani 1 1 d . .
C20 C 0.5973(3) 0.53005(18) 0.08793(17) 0.0255(6) Uani 1 1 d . .
H20A H 0.5826 0.4884 0.0487 0.031 Uiso 1 1 calc R U
C21 C 0.5707(3) 0.62077(19) 0.06806(19) 0.0294(7) Uani 1 1 d . .
H21A H 0.5386 0.6412 0.0150 0.035 Uiso 1 1 calc R U
C22 C 0.5906(3) 0.68139(19) 0.1249(2) 0.0313(7) Uani 1 1 d . .
H22A H 0.5725 0.7436 0.1108 0.038 Uiso 1 1 calc R U
C23 C 0.6367(3) 0.65208(18) 0.2022(2) 0.0302(7) Uani 1 1 d . .
H23A H 0.6489 0.6938 0.2420 0.036 Uiso 1 1 calc R U
C24 C 0.6652(3) 0.56115(17) 0.22157(18) 0.0229(6) Uani 1 1 d . .
H24A H 0.6986 0.5413 0.2742 0.028 Uiso 1 1 calc R U
C25 C 0.8204(2) 0.36742(16) 0.08720(16) 0.0192(5) Uani 1 1 d . .
C26 C 0.9507(3) 0.3728(2) 0.09410(18) 0.0292(6) Uani 1 1 d . .
H26A H 0.9700 0.3765 0.1519 0.035 Uiso 1 1 calc R U
C27 C 1.0521(3) 0.3729(2) 0.0179(2) 0.0406(8) Uani 1 1 d . .
H27A H 1.1404 0.3771 0.0238 0.049 Uiso 1 1 calc R U
C28 C 1.0265(3) 0.3671(2) -0.0658(2) 0.0398(8) Uani 1 1 d . .
H28A H 1.0967 0.3670 -0.1179 0.048 Uiso 1 1 calc R U
C29 C 0.8988(3) 0.3614(2) -0.07417(19) 0.0406(8) Uani 1 1 d . .
H29A H 0.8808 0.3572 -0.1323 0.049 Uiso 1 1 calc R U
C30 C 0.7965(3) 0.3617(2) 0.00136(18) 0.0322(7) Uani 1 1 d . .
H30A H 0.7086 0.3580 -0.0054 0.039 Uiso 1 1 calc R U
C31 C 0.5469(2) 0.32314(17) 0.16575(16) 0.0195(5) Uani 1 1 d . .
C32 C 0.5601(3) 0.24046(18) 0.13054(18) 0.0277(6) Uani 1 1 d . .
H32A H 0.6451 0.2155 0.1113 0.033 Uiso 1 1 calc R U
C33 C 0.4500(3) 0.1946(2) 0.1236(2) 0.0384(8) Uani 1 1 d . .
H33A H 0.4601 0.1386 0.0992 0.046 Uiso 1 1 calc R U
C34 C 0.3260(3) 0.2296(2) 0.1516(2) 0.0388(8) Uani 1 1 d . .
H34A H 0.2509 0.1981 0.1463 0.047 Uiso 1 1 calc R U
C35 C 0.3118(3) 0.3105(2) 0.18725(19) 0.0357(7) Uani 1 1 d . .
H35A H 0.2264 0.3348 0.2067 0.043 Uiso 1 1 calc R U
C36 C 0.4212(3) 0.35708(19) 0.19504(17) 0.0258(6) Uani 1 1 d . .
H36A H 0.4101 0.4125 0.2206 0.031 Uiso 1 1 calc R U
C37 C 0.9250(2) 0.20694(17) 0.48284(16) 0.0187(5) Uani 1 1 d . .
C38 C 1.0354(3) 0.23678(18) 0.41748(17) 0.0248(6) Uani 1 1 d . .
H38A H 1.0265 0.2808 0.3682 0.030 Uiso 1 1 calc R U
C39 C 1.1591(3) 0.2031(2) 0.42330(18) 0.0304(7) Uani 1 1 d . .
H39A H 1.2342 0.2243 0.3783 0.036 Uiso 1 1 calc R U
C40 C 1.1728(3) 0.1390(2) 0.49409(19) 0.0311(7) Uani 1 1 d . .
H40A H 1.2575 0.1159 0.4978 0.037 Uiso 1 1 calc R U
C41 C 1.0643(3) 0.1083(2) 0.5596(2) 0.0337(7) Uani 1 1 d . .
H41A H 1.0740 0.0636 0.6082 0.040 Uiso 1 1 calc R U
C42 C 0.9410(3) 0.14253(19) 0.55463(19) 0.0293(7) Uani 1 1 d . .
H42A H 0.8665 0.1219 0.6006 0.035 Uiso 1 1 calc R U
C43 C 0.6416(2) 0.17910(16) 0.54030(15) 0.0176(5) Uani 1 1 d . .
C44 C 0.6592(3) 0.08743(18) 0.53625(19) 0.0281(6) Uani 1 1 d . .
H44A H 0.7391 0.0653 0.5025 0.034 Uiso 1 1 calc R U
C45 C 0.5598(3) 0.0279(2) 0.5816(2) 0.0376(7) Uani 1 1 d . .
H45A H 0.5730 -0.0351 0.5797 0.045 Uiso 1 1 calc R U
C46 C 0.4420(3) 0.05906(19) 0.62937(19) 0.0315(7) Uani 1 1 d . .
H46A H 0.3749 0.0178 0.6609 0.038 Uiso 1 1 calc R U
C47 C 0.4226(3) 0.15025(19) 0.63104(18) 0.0291(6) Uani 1 1 d . .
H47A H 0.3410 0.1723 0.6624 0.035 Uiso 1 1 calc R U
C48 C 0.5218(3) 0.20987(18) 0.58719(17) 0.0248(6) Uani 1 1 d . .
H48A H 0.5079 0.2728 0.5891 0.030 Uiso 1 1 calc R U
C49 C 0.7617(2) 0.33892(17) 0.56767(16) 0.0191(5) Uani 1 1 d . .
C50 C 0.7965(3) 0.42880(18) 0.54265(18) 0.0281(6) Uani 1 1 d . .
H50A H 0.8147 0.4530 0.4801 0.034 Uiso 1 1 calc R U
C51 C 0.8047(3) 0.48365(19) 0.6087(2) 0.0358(7) Uani 1 1 d . .
H51A H 0.8296 0.5450 0.5908 0.043 Uiso 1 1 calc R U
C52 C 0.7773(3) 0.4501(2) 0.69958(19) 0.0330(7) Uani 1 1 d . .
H52A H 0.7837 0.4879 0.7444 0.040 Uiso 1 1 calc R U
C53 C 0.7405(3) 0.3610(2) 0.72518(19) 0.0340(7) Uani 1 1 d . .
H53A H 0.7192 0.3378 0.7880 0.041 Uiso 1 1 calc R U
C54 C 0.7344(3) 0.3052(2) 0.65990(17) 0.0291(7) Uani 1 1 d . .
H54A H 0.7114 0.2435 0.6781 0.035 Uiso 1 1 calc R U
C60 C 0.9117(3) 0.6629(2) 0.3663(2) 0.0376(7) Uani 1 1 d . .
H60A H 0.9511 0.6062 0.3451 0.045 Uiso 1 1 calc R U
H60B H 0.9619 0.6819 0.4090 0.045 Uiso 1 1 calc R U
Cl61 Cl 0.74752(7) 0.64289(5) 0.42423(5) 0.03467(18) Uani 1 1 d . .
Cl62 Cl 0.92499(8) 0.74677(6) 0.27172(5) 0.0408(2) Uani 1 1 d . .

loop_
_atom_site_aniso_label
_atom_site_aniso_U_11
_atom_site_aniso_U_22
_atom_site_aniso_U_33
_atom_site_aniso_U_23
_atom_site_aniso_U_13
_atom_site_aniso_U_12
Ru1 0.01417(11) 0.01529(12) 0.01483(11) -0.00137(8) -0.00414(7) -0.00074(8)
Cl1 0.0213(3) 0.0210(3) 0.0260(3) -0.0024(3) -0.0069(3) -0.0053(3)
P1 0.0148(3) 0.0160(3) 0.0157(3) -0.0012(2) -0.0045(2) 0.0000(3)
C1 0.0151(13) 0.0209(14) 0.0177(12) -0.0015(10) -0.0037(10) 0.0024(10)
P2 0.0151(3) 0.0165(3) 0.0162(3) -0.0012(2) -0.0044(2) 0.0001(3)
C2 0.0199(14) 0.0195(14) 0.0254(14) -0.0020(11) -0.0018(11) -0.0006(11)
C3 0.0275(15) 0.0163(13) 0.0223(13) 0.0001(10) -0.0019(11) -0.0008(11)
C4 0.0287(16) 0.0202(14) 0.0269(14) 0.0005(11) -0.0063(12) 0.0008(12)
C5 0.0282(16) 0.0217(15) 0.0304(15) 0.0064(12) -0.0010(12) 0.0015(12)
C6 0.0311(18) 0.0314(17) 0.0459(19) 0.0085(14) -0.0076(14) 0.0039(14)
C7 0.0306(19) 0.047(2) 0.057(2) 0.0139(18) -0.0051(16) 0.0115(16)
C8 0.039(2) 0.039(2) 0.061(2) 0.0048(17) 0.0058(17) 0.0202(16)
C9 0.046(2) 0.0309(18) 0.0422(18) 0.0001(14) 0.0048(15) 0.0086(15)
C10 0.0321(17) 0.0181(14) 0.0287(15) 0.0050(11) 0.0056(12) 0.0052(12)
C11 0.0352(17) 0.0165(14) 0.0234(14) 0.0000(11) 0.0011(12) 0.0006(12)
C12 0.048(2) 0.0235(16) 0.0321(16) -0.0078(12) 0.0017(14) 0.0022(14)
C13 0.059(2) 0.0337(18) 0.0315(17) -0.0113(13) -0.0066(15) -0.0084(17)
C14 0.045(2) 0.0358(19) 0.0397(18) -0.0052(14) -0.0136(15) -0.0042(15)
C15 0.0335(17) 0.0236(15) 0.0338(16) -0.0050(12) -0.0041(13) 0.0000(13)
C16 0.0294(16) 0.0173(14) 0.0220(13) 0.0021(10) -0.0025(11) 0.0000(11)
C17 0.0238(15) 0.0275(15) 0.0188(13) -0.0039(11) -0.0076(11) -0.0004(12)
O17 0.0374(13) 0.0520(15) 0.0430(13) -0.0204(11) -0.0027(10) 0.0164(11)
C18 0.0216(14) 0.0211(14) 0.0166(13) -0.0014(10) -0.0061(10) 0.0058(11)
O18 0.0251(11) 0.0296(11) 0.0338(11) 0.0032(9) -0.0087(8) -0.0085(9)
C19 0.0138(13) 0.0185(13) 0.0201(13) 0.0013(10) -0.0009(10) -0.0025(10)
C20 0.0286(16) 0.0248(15) 0.0238(14) 0.0009(11) -0.0093(11) -0.0006(12)
C21 0.0293(16) 0.0258(15) 0.0320(16) 0.0073(12) -0.0104(12) -0.0005(12)
C22 0.0211(15) 0.0197(15) 0.0495(18) 0.0045(13) -0.0055(13) 0.0023(12)
C23 0.0282(16) 0.0210(15) 0.0431(17) -0.0095(12) -0.0085(13) 0.0022(12)
C24 0.0225(14) 0.0215(14) 0.0258(14) -0.0018(11) -0.0080(11) 0.0007(11)
C25 0.0202(14) 0.0176(13) 0.0190(13) -0.0026(10) -0.0027(10) 0.0004(11)
C26 0.0240(15) 0.0404(18) 0.0232(14) -0.0056(12) -0.0038(11) -0.0052(13)
C27 0.0215(16) 0.062(2) 0.0367(17) -0.0124(15) 0.0019(13) -0.0099(15)
C28 0.0306(18) 0.054(2) 0.0296(16) -0.0115(14) 0.0084(13) -0.0047(15)
C29 0.0370(19) 0.065(2) 0.0193(15) -0.0106(14) -0.0014(13) 0.0017(16)
C30 0.0244(16) 0.050(2) 0.0240(15) -0.0087(13) -0.0072(12) 0.0004(14)
C31 0.0225(14) 0.0211(14) 0.0157(12) 0.0026(10) -0.0080(10) -0.0033(11)
C32 0.0318(16) 0.0207(14) 0.0333(15) 0.0004(12) -0.0151(13) -0.0009(12)
C33 0.056(2) 0.0239(16) 0.0414(18) 0.0027(13) -0.0253(16) -0.0138(15)
C34 0.040(2) 0.041(2) 0.0398(18) 0.0078(15) -0.0221(15) -0.0227(16)
C35 0.0226(16) 0.051(2) 0.0330(16) 0.0040(14) -0.0092(12) -0.0099(14)
C36 0.0230(15) 0.0307(16) 0.0228(14) -0.0002(11) -0.0044(11) -0.0020(12)
C37 0.0188(13) 0.0203(13) 0.0189(13) -0.0046(10) -0.0075(10) 0.0027(11)
C38 0.0210(14) 0.0304(16) 0.0234(14) 0.0001(11) -0.0078(11) 0.0018(12)
C39 0.0200(15) 0.0439(18) 0.0278(15) -0.0037(13) -0.0068(12) 0.0007(13)
C40 0.0199(15) 0.0396(18) 0.0385(17) -0.0125(13) -0.0137(12) 0.0129(13)
C41 0.0344(17) 0.0313(17) 0.0362(17) 0.0062(13) -0.0161(14) 0.0091(13)
C42 0.0255(16) 0.0300(16) 0.0299(15) 0.0057(12) -0.0061(12) 0.0016(12)
C43 0.0210(14) 0.0191(13) 0.0136(12) 0.0009(10) -0.0069(10) -0.0025(11)
C44 0.0241(15) 0.0224(15) 0.0361(16) -0.0070(12) -0.0006(12) -0.0007(12)
C45 0.042(2) 0.0181(15) 0.0495(19) -0.0040(13) -0.0042(15) -0.0043(14)
C46 0.0289(17) 0.0281(16) 0.0348(16) 0.0028(13) -0.0037(12) -0.0120(13)
C47 0.0210(15) 0.0349(17) 0.0294(15) -0.0041(12) -0.0007(11) -0.0026(13)
C48 0.0226(15) 0.0206(14) 0.0315(15) -0.0027(11) -0.0066(11) 0.0000(11)
C49 0.0162(13) 0.0226(14) 0.0208(13) -0.0053(10) -0.0077(10) 0.0010(11)
C50 0.0407(18) 0.0231(15) 0.0233(14) -0.0024(11) -0.0138(12) 0.0037(13)
C51 0.055(2) 0.0199(15) 0.0397(18) -0.0095(13) -0.0232(15) 0.0047(14)
C52 0.0310(17) 0.0423(19) 0.0324(16) -0.0208(13) -0.0139(13) 0.0121(14)
C53 0.0300(17) 0.052(2) 0.0209(14) -0.0089(13) -0.0037(12) -0.0064(15)
C54 0.0312(16) 0.0343(17) 0.0222(14) -0.0013(12) -0.0063(12) -0.0105(13)
C60 0.0285(17) 0.0336(18) 0.0509(19) 0.0007(15) -0.0131(14) 0.0020(14)
Cl61 0.0337(4) 0.0308(4) 0.0373(4) 0.0010(3) -0.0062(3) 0.0010(3)
Cl62 0.0393(5) 0.0485(5) 0.0303(4) -0.0032(3) 0.0006(3) -0.0020(4)

loop_
_atom_type_symbol
_atom_type_description
_atom_type_scat_dispersion_real
_atom_type_scat_dispersion_imag
_atom_type_scat_source
C C 0.0033 0.0016 'International Tables Vol C Tables 4.2.6.8 and 6.1.1.4'
H H 0.0000 0.0000 'International Tables Vol C Tables 4.2.6.8 and 6.1.1.4'
Cl Cl 0.1484 0.1585 'International Tables Vol C Tables 4.2.6.8 and 6.1.1.4'
O O 0.0106 0.0060 'International Tables Vol C Tables 4.2.6.8 and 6.1.1.4'
P P 0.1023 0.0942 'International Tables Vol C Tables 4.2.6.8 and 6.1.1.4'
Ru Ru -1.2594 0.8363 'International Tables Vol C Tables 4.2.6.8 and 6.1.1.4'

loop_
_geom_angle_atom_site_label_1
_geom_angle_atom_site_label_2
_geom_angle_atom_site_label_3
_geom_angle
C18 Ru1 C17 88.48(11)
C18 Ru1 C1 87.37(11)
C17 Ru1 C1 175.78(10)
C18 Ru1 P1 90.34(7)
C17 Ru1 P1 92.11(7)
C1 Ru1 P1 87.13(6)
C18 Ru1 P2 90.05(7)
C17 Ru1 P2 92.05(7)
C1 Ru1 P2 88.74(6)
P1 Ru1 P2 175.83(2)
C18 Ru1 Cl1 178.29(8)
C17 Ru1 Cl1 93.08(8)
C1 Ru1 Cl1 91.06(7)
P1 Ru1 Cl1 88.90(2)
P2 Ru1 Cl1 90.60(2)
C31 P1 C25 105.00(12)
C31 P1 C19 102.34(11)
C25 P1 C19 101.16(11)
C31 P1 Ru1 109.83(7)
C25 P1 Ru1 119.25(8)
C19 P1 Ru1 117.33(8)
C2 C1 Ru1 130.76(19)
C43 P2 C37 105.55(11)
C43 P2 C49 101.86(11)
C37 P2 C49 99.89(11)
C43 P2 Ru1 110.55(7)
C37 P2 Ru1 118.85(8)
C49 P2 Ru1 118.10(8)
C1 C2 C3 126.2(2)
C4 C3 C16 117.9(3)
C4 C3 C2 120.7(2)
C16 C3 C2 121.4(2)
C3 C4 C5 123.5(3)
C10 C5 C6 119.9(3)
C10 C5 C4 119.7(3)
C6 C5 C4 120.4(3)
C7 C6 C5 120.6(3)
C6 C7 C8 120.0(3)
C9 C8 C7 120.4(3)
C8 C9 C10 121.4(3)
C9 C10 C5 117.7(3)
C9 C10 C11 123.6(3)
C5 C10 C11 118.7(3)
C12 C11 C16 118.6(3)
C12 C11 C10 121.6(3)
C16 C11 C10 119.8(3)
C13 C12 C11 121.5(3)
C12 C13 C14 120.4(3)
C15 C14 C13 119.8(3)
C14 C15 C16 121.5(3)
C15 C16 C11 118.1(3)
C15 C16 C3 121.5(3)
C11 C16 C3 120.4(2)
O17 C17 Ru1 170.0(2)
O18 C18 Ru1 179.5(2)
C24 C19 C20 118.6(2)
C24 C19 P1 121.93(18)
C20 C19 P1 119.4(2)
C21 C20 C19 120.4(3)
C22 C21 C20 120.2(2)
C21 C22 C23 120.2(3)
C22 C23 C24 119.7(3)
C19 C24 C23 120.9(2)
C30 C25 C26 117.7(2)
C30 C25 P1 122.4(2)
C26 C25 P1 119.61(19)
C27 C26 C25 120.8(3)
C28 C27 C26 120.6(3)
C27 C28 C29 119.6(3)
C28 C29 C30 120.4(3)
C29 C30 C25 120.9(3)
C36 C31 C32 118.5(2)
C36 C31 P1 119.7(2)
C32 C31 P1 121.4(2)
C33 C32 C31 120.4(3)
C34 C33 C32 120.6(3)
C35 C34 C33 119.5(3)
C34 C35 C36 120.5(3)
C35 C36 C31 120.4(3)
C38 C37 C42 118.5(2)
C38 C37 P2 119.52(18)
C42 C37 P2 121.6(2)
C37 C38 C39 120.7(2)
C40 C39 C38 120.0(3)
C39 C40 C41 120.2(3)
C40 C41 C42 119.9(2)
C41 C42 C37 120.7(3)
C44 C43 C48 118.8(2)
C44 C43 P2 122.7(2)
C48 C43 P2 118.3(2)
C43 C44 C45 119.9(3)
C46 C45 C44 120.8(3)
C47 C46 C45 119.5(3)
C46 C47 C48 120.0(3)
C47 C48 C43 120.9(3)
C50 C49 C54 118.8(2)
C50 C49 P2 120.91(19)
C54 C49 P2 120.1(2)
C49 C50 C51 120.3(3)
C52 C51 C50 120.7(3)
C51 C52 C53 119.4(3)
C52 C53 C54 120.4(3)
C53 C54 C49 120.4(3)
Cl61 C60 Cl62 112.19(15)

loop_
_geom_bond_atom_site_label_1
_geom_bond_atom_site_label_2
_geom_bond_distance
Ru1 C18 1.849(3)
Ru1 C17 1.965(3)
Ru1 C1 2.120(3)
Ru1 P1 2.4011(6)
Ru1 P2 2.4112(6)
Ru1 Cl1 2.4703(6)
P1 C31 1.827(2)
P1 C25 1.827(3)
P1 C19 1.839(3)
C1 C2 1.334(3)
P2 C43 1.829(2)
P2 C37 1.835(3)
P2 C49 1.839(3)
C2 C3 1.476(4)
C3 C4 1.367(4)
C3 C16 1.458(4)
C4 C5 1.424(4)
C5 C10 1.412(4)
C5 C6 1.417(4)
C6 C7 1.364(4)
C7 C8 1.396(5)
C8 C9 1.375(5)
C9 C10 1.410(4)
C10 C11 1.453(4)
C11 C12 1.412(4)
C11 C16 1.418(4)
C12 C13 1.362(4)
C13 C14 1.389(4)
C14 C15 1.374(4)
C15 C16 1.415(4)
C17 O17 1.127(3)
C18 O18 1.144(3)
C19 C24 1.380(4)
C19 C20 1.399(3)
C20 C21 1.385(4)
C21 C22 1.375(4)
C22 C23 1.380(4)
C23 C24 1.391(4)
C25 C30 1.390(3)
C25 C26 1.392(3)
C26 C27 1.381(4)
C27 C28 1.366(4)
C28 C29 1.373(4)
C29 C30 1.381(4)
C31 C36 1.390(4)
C31 C32 1.397(4)
C32 C33 1.386(4)
C33 C34 1.378(5)
C34 C35 1.377(4)
C35 C36 1.390(4)
C37 C38 1.386(3)
C37 C42 1.394(3)
C38 C39 1.388(4)
C39 C40 1.374(4)
C40 C41 1.376(4)
C41 C42 1.385(4)
C43 C44 1.384(4)
C43 C48 1.390(4)
C44 C45 1.387(4)
C45 C46 1.381(4)
C46 C47 1.374(4)
C47 C48 1.380(4)
C49 C50 1.385(4)
C49 C54 1.393(3)
C50 C51 1.389(4)
C51 C52 1.374(4)
C52 C53 1.381(4)
C53 C54 1.384(4)
C60 Cl61 1.758(3)
C60 Cl62 1.763(3)
